data_2108287
loop_
_publ_author_name
'Sonina, Alina A.'
'Koskin, Igor P.'
'Sherin, Peter S.'
'Rybalova, Tatyana V.'
'Shundrina, Inna K.'
'Mostovich, Evgeny A.'
'Kazantsev, Maxim S.'

_publ_section_title
;
 Crystal packing control of a trifluoromethyl-substituted furan/phenylene
 co-oligomer
;
_journal_coeditor_code UM5015
_journal_issue 5
_journal_name_full 'Acta Crystallographica Section B'
_journal_page_first
;
;
_journal_paper_doi 10.1107/S2052520618011782
_journal_volume 74
_journal_year 2018
_chemical_formula_sum 'C28 H16 F6 O2'
_chemical_formula_weight 498.41
_space_group_crystal_system monoclinic
_space_group_IT_number 14
_space_group_name_Hall '-P 2ybc'
_space_group_name_H-M_alt 'P 1 21/c 1'
_symmetry_space_group_name_Hall '-P 2ybc'
_symmetry_space_group_name_H-M 'P 1 21/c 1'
_atom_sites_solution_hydrogens geom
_audit_creation_method SHELXL-2017/1
_cell_angle_alpha 90
_cell_angle_beta 106.649(3)
_cell_angle_gamma 90
_cell_formula_units_Z 8
_cell_length_a 20.5435(12)
_cell_length_b 6.2569(3)
_cell_length_c 35.797(2)
_cell_measurement_reflns_used 4952
_cell_measurement_temperature 296(2)
_cell_measurement_theta_max 22.66
_cell_measurement_theta_min 2.30
_cell_volume 4408.4(4)
_computing_cell_refinement 'Bruker SAINT'
_computing_data_collection 'Bruker APEX2'
_computing_data_reduction 'Bruker SAINT'
_computing_molecular_graphics 'Bruker SHELXTL'
_computing_publication_material 'Bruker SHELXTL'
_computing_structure_refinement 'SHELXL-2017/1 (Sheldrick, 2017)'
_computing_structure_solution 'SHELXS-97 (Sheldrick, 2008)'
_diffrn_ambient_temperature 296(2)
_diffrn_measured_fraction_theta_full 0.993
_diffrn_measured_fraction_theta_max 0.993
_diffrn_measurement_device_type 'Bruker APEX-II CCD'
_diffrn_measurement_method '\f and \w scans'
_diffrn_radiation_source 'sealed tube'
_diffrn_radiation_type MoK\a
_diffrn_radiation_wavelength 0.71073
_diffrn_reflns_av_R_equivalents 0.0933
_diffrn_reflns_av_unetI/netI 0.0717
_diffrn_reflns_Laue_measured_fraction_full 0.993
_diffrn_reflns_Laue_measured_fraction_max 0.993
_diffrn_reflns_limit_h_max 24
_diffrn_reflns_limit_h_min -24
_diffrn_reflns_limit_k_max 7
_diffrn_reflns_limit_k_min -7
_diffrn_reflns_limit_l_max 42
_diffrn_reflns_limit_l_min -42
_diffrn_reflns_number 50500
_diffrn_reflns_point_group_measured_fraction_full 0.993
_diffrn_reflns_point_group_measured_fraction_max 0.993
_diffrn_reflns_theta_full 25.027
_diffrn_reflns_theta_max 25.027
_diffrn_reflns_theta_min 2.665
_exptl_absorpt_coefficient_mu 0.128
_exptl_absorpt_correction_T_max 0.8620
_exptl_absorpt_correction_T_min 0.7188
_exptl_absorpt_correction_type multi-scan
_exptl_absorpt_process_details SADABS-2008/1
_exptl_crystal_colour green
_exptl_crystal_density_diffrn 1.502
_exptl_crystal_description needle
_exptl_crystal_F_000 2032
_exptl_crystal_size_max 1.00
_exptl_crystal_size_mid 0.12
_exptl_crystal_size_min 0.02
_refine_diff_density_max 0.171
_refine_diff_density_min -0.155
_refine_diff_density_rms 0.041
_refine_ls_extinction_method none
_refine_ls_goodness_of_fit_ref 1.022
_refine_ls_hydrogen_treatment constr
_refine_ls_matrix_type full
_refine_ls_number_parameters 757
_refine_ls_number_reflns 7760
_refine_ls_number_restraints 0
_refine_ls_restrained_S_all 1.022
_refine_ls_R_factor_all 0.1570
_refine_ls_R_factor_gt 0.0581
_refine_ls_shift/su_max 0.001
_refine_ls_shift/su_mean 0.000
_refine_ls_structure_factor_coef Fsqd
_refine_ls_weighting_details 'w=1/[\s^2^(Fo^2^)+(0.0583P)^2^+0.3399P] where P=(Fo^2^+2Fc^2^)/3'
_refine_ls_weighting_scheme calc
_refine_ls_wR_factor_gt 0.1158
_refine_ls_wR_factor_ref 0.1503
_reflns_Friedel_coverage 0.000
_reflns_number_gt 3612
_reflns_number_total 7760
_reflns_threshold_expression 'I > 2\s(I)'
_cod_data_source_file um5015sup1.cif
_cod_data_source_block III
_cod_database_code 2108287
_shelx_shelxl_version_number 2017/1
_shelx_space_group_comment
;
The symmetry employed for this shelxl refinement is uniquely defined
by the following loop, which should always be used as a source of
symmetry information in preference to the above space-group names.
They are only intended as comments.
;

loop_
_space_group_symop_operation_xyz
'x, y, z'
'-x, y+1/2, -z+1/2'
'-x, -y, -z'
'x, -y-1/2, z-1/2'

loop_
_atom_site_label
_atom_site_type_symbol
_atom_site_fract_x
_atom_site_fract_y
_atom_site_fract_z
_atom_site_U_iso_or_equiv
_atom_site_adp_type
_atom_site_occupancy
_atom_site_site_symmetry_order
_atom_site_calc_flag
_atom_site_refinement_flags_posn
_atom_site_refinement_flags_adp
_atom_site_refinement_flags_occupancy
F2 F 0.1566(6) -0.4279(16) 0.7220(3) 0.096(3) Uani 0.5 1 d . . P
F3 F 0.2076(5) -0.374(2) 0.6819(2) 0.099(5) Uani 0.5 1 d . . P
F1 F 0.1322(6) -0.1632(19) 0.6852(5) 0.132(6) Uani 0.5 1 d . . P
F5 F 0.1287(6) -0.317(3) 0.7160(3) 0.151(6) Uani 0.5 1 d . . P
F6 F 0.2039(6) -0.441(2) 0.6932(5) 0.196(8) Uani 0.5 1 d . . P
F4 F 0.1564(7) -0.156(3) 0.6747(4) 0.130(6) Uani 0.5 1 d . . P
F1' F 1.0875(7) 0.195(3) 1.1328(5) 0.104(5) Uani 0.5 1 d . . P
F2' F 1.0328(11) 0.211(4) 1.1709(4) 0.111(6) Uani 0.5 1 d . . P
F3' F 1.0235(8) 0.459(3) 1.1327(5) 0.129(7) Uani 0.5 1 d . . P
F4' F 1.0831(8) 0.154(3) 1.1443(6) 0.148(8) Uani 0.5 1 d . . P
F5' F 1.0141(12) 0.283(4) 1.1719(6) 0.125(7) Uani 0.5 1 d . . P
F6' F 1.0362(8) 0.437(2) 1.1232(4) 0.109(6) Uani 0.5 1 d . . P
F2A F 0.0079(5) 0.288(3) 0.8009(5) 0.124(4) Uani 0.5 1 d . . P
F3A F 0.0730(7) 0.0483(14) 0.7941(5) 0.117(6) Uani 0.5 1 d . . P
F1A F 0.0549(7) 0.308(2) 0.7573(2) 0.102(3) Uani 0.5 1 d . . P
F5A F 0.0261(8) 0.159(4) 0.8135(3) 0.150(8) Uani 0.5 1 d . . P
F4A F 0.0217(7) 0.3696(17) 0.7702(5) 0.133(4) Uani 0.5 1 d . . P
F6A F 0.0846(6) 0.105(4) 0.7766(8) 0.202(10) Uani 0.5 1 d . . P
O1' O 0.75369(9) -0.0632(3) 1.00652(5) 0.0459(5) Uani 1 1 d . . .
O1 O 0.43589(9) 0.0604(3) 0.84618(5) 0.0499(5) Uani 1 1 d . . .
O1B O 0.83778(10) 0.4372(3) 0.92245(5) 0.0511(5) Uani 1 1 d . . .
O1A O 0.33691(9) 0.5692(3) 0.92370(5) 0.0466(5) Uani 1 1 d . . .
C14' C 1.0270(2) 0.2494(7) 1.13639(12) 0.0659(9) Uani 1 1 d . . .
C1' C 0.96989(15) 0.1340(5) 1.10819(8) 0.0495(8) Uani 1 1 d . . .
C2' C 0.90668(14) 0.2287(5) 1.09538(8) 0.0499(8) Uani 1 1 d . . .
H2' H 0.899506 0.362249 1.104884 0.060 Uiso 1 1 calc R U .
C3' C 0.85428(14) 0.1268(5) 1.06868(8) 0.0471(7) Uani 1 1 d . . .
H3' H 0.811932 0.192206 1.060261 0.057 Uiso 1 1 calc R U .
C4' C 0.86394(14) -0.0735(5) 1.05409(8) 0.0437(7) Uani 1 1 d . . .
C5' C 0.81039(14) -0.1823(5) 1.02478(8) 0.0444(7) Uani 1 1 d . . .
C6' C 0.71217(14) -0.1906(5) 0.97814(8) 0.0462(7) Uani 1 1 d . . .
C7' C 0.65115(14) -0.0932(5) 0.95295(8) 0.0457(8) Uani 1 1 d . . .
C8' C 0.61402(15) -0.1987(5) 0.91921(9) 0.0530(8) Uani 1 1 d . . .
H8' H 0.628376 -0.332471 0.913426 0.064 Uiso 1 1 calc R U .
C9' C 0.55674(14) -0.1095(5) 0.89433(8) 0.0496(8) Uani 1 1 d . . .
H9' H 0.532493 -0.185232 0.872400 0.060 Uiso 1 1 calc R U .
C7 C 0.53445(14) 0.0923(5) 0.90144(8) 0.0442(7) Uani 1 1 d . . .
C6 C 0.47441(15) 0.1899(5) 0.87552(8) 0.0474(8) Uani 1 1 d . . .
C5 C 0.38002(14) 0.1763(5) 0.82620(8) 0.0491(8) Uani 1 1 d . . .
C4 C 0.33056(14) 0.0648(5) 0.79488(8) 0.0497(8) Uani 1 1 d . . .
C11 C 0.26693(16) 0.1535(5) 0.77766(9) 0.0624(9) Uani 1 1 d . . .
H11 H 0.256215 0.286360 0.785946 0.075 Uiso 1 1 calc R U .
C10 C 0.21935(15) 0.0466(6) 0.74835(9) 0.0659(9) Uani 1 1 d . . .
H10 H 0.177089 0.108196 0.737019 0.079 Uiso 1 1 calc R U .
C1 C 0.23443(15) -0.1511(5) 0.73589(8) 0.0532(8) Uani 1 1 d . . .
C14 C 0.1821(2) -0.2720(7) 0.70584(12) 0.0650(9) Uani 1 1 d . . .
C13 C 0.44382(16) 0.3814(5) 0.87351(9) 0.0586(9) Uani 1 1 d . . .
H13 H 0.459453 0.497935 0.889733 0.070 Uiso 1 1 calc R U .
C12 C 0.38389(16) 0.3729(5) 0.84235(9) 0.0609(9) Uani 1 1 d . . .
H12 H 0.352525 0.482851 0.834295 0.073 Uiso 1 1 calc R U .
C12' C 0.80341(15) -0.3792(5) 1.00886(9) 0.0559(8) Uani 1 1 d . . .
H12' H 0.834286 -0.491028 1.016110 0.067 Uiso 1 1 calc R U .
C13' C 0.74123(16) -0.3856(5) 0.97937(9) 0.0563(8) Uani 1 1 d . . .
H13' H 0.723369 -0.502123 0.963639 0.068 Uiso 1 1 calc R U .
C10' C 0.98025(15) -0.0672(5) 1.09448(9) 0.0556(8) Uani 1 1 d . . .
H10' H 1.022454 -0.133065 1.103444 0.067 Uiso 1 1 calc R U .
C11' C 0.92788(15) -0.1688(4) 1.06760(8) 0.0528(8) Uani 1 1 d . . .
H11' H 0.935174 -0.302842 1.058300 0.063 Uiso 1 1 calc R U .
C9 C 0.62855(14) 0.1078(5) 0.96047(8) 0.0484(8) Uani 1 1 d . . .
H9 H 0.652162 0.181628 0.982786 0.058 Uiso 1 1 calc R U .
C8 C 0.57179(14) 0.1985(5) 0.93532(8) 0.0512(8) Uani 1 1 d . . .
H8 H 0.557845 0.333215 0.940888 0.061 Uiso 1 1 calc R U .
C3 C 0.34516(15) -0.1331(5) 0.78177(9) 0.0570(8) Uani 1 1 d . . .
H3 H 0.387560 -0.194745 0.792677 0.068 Uiso 1 1 calc R U .
C2 C 0.29755(14) -0.2391(5) 0.75279(9) 0.0577(8) Uani 1 1 d . . .
H2 H 0.308069 -0.372138 0.744474 0.069 Uiso 1 1 calc R U .
C14B C 0.5713(2) 0.7464(8) 0.78711(13) 0.0738(10) Uani 1 1 d . . .
C1B C 0.62628(15) 0.6310(5) 0.81660(9) 0.0564(8) Uani 1 1 d . . .
C10B C 0.61485(16) 0.4342(6) 0.83077(10) 0.0645(9) Uani 1 1 d . . .
H10B H 0.572512 0.369954 0.821223 0.077 Uiso 1 1 calc R U .
C11B C 0.66498(16) 0.3311(5) 0.85882(9) 0.0617(9) Uani 1 1 d . . .
H11B H 0.656246 0.198309 0.868011 0.074 Uiso 1 1 calc R U .
C4B C 0.72881(14) 0.4246(5) 0.87353(8) 0.0469(8) Uani 1 1 d . . .
C5B C 0.78112(15) 0.3189(5) 0.90387(8) 0.0493(8) Uani 1 1 d . . .
C6B C 0.87887(15) 0.3094(5) 0.95090(8) 0.0494(8) Uani 1 1 d . . .
C7B C 0.94029(14) 0.4073(5) 0.97537(8) 0.0479(8) Uani 1 1 d . . .
C9B C 0.96149(15) 0.6107(5) 0.96776(8) 0.0525(8) Uani 1 1 d . . .
H9B H 0.935986 0.686357 0.946149 0.063 Uiso 1 1 calc R U .
C8B C 0.98052(15) 0.2996(5) 1.00824(9) 0.0555(8) Uani 1 1 d . . .
H8B H 0.967608 0.163841 1.013947 0.067 Uiso 1 1 calc R U .
F2B F 0.5819(10) 0.767(4) 0.7553(3) 0.149(7) Uani 0.5 1 d . . P
F3B F 0.5620(8) 0.9367(16) 0.8002(3) 0.095(3) Uani 0.5 1 d . . P
F1B F 0.5105(5) 0.6623(19) 0.7826(7) 0.136(7) Uani 0.5 1 d . . P
F6B F 0.5923(6) 0.920(3) 0.7726(9) 0.182(8) Uani 0.5 1 d . . P
F5B F 0.5488(9) 0.637(2) 0.7550(4) 0.131(5) Uani 0.5 1 d . . P
F4B F 0.5209(10) 0.787(6) 0.7968(4) 0.201(10) Uani 0.5 1 d . . P
C3B C 0.74049(15) 0.6219(5) 0.85872(9) 0.0558(8) Uani 1 1 d . . .
H3B H 0.783076 0.685414 0.867638 0.067 Uiso 1 1 calc R U .
C2B C 0.68961(15) 0.7237(5) 0.83104(9) 0.0606(9) Uani 1 1 d . . .
H2B H 0.697887 0.857112 0.821877 0.073 Uiso 1 1 calc R U .
C12B C 0.78757(16) 0.1208(5) 0.91983(9) 0.0608(9) Uani 1 1 d . . .
H12B H 0.756827 0.008785 0.912385 0.073 Uiso 1 1 calc R U .
C13B C 0.84916(17) 0.1160(5) 0.94967(9) 0.0607(9) Uani 1 1 d . . .
H13B H 0.866446 0.000185 0.965741 0.073 Uiso 1 1 calc R U .
C14A C 0.0646(2) 0.2526(8) 0.79493(12) 0.0688(10) Uani 1 1 d . . .
C1A C 0.12241(14) 0.3700(5) 0.82114(8) 0.0496(8) Uani 1 1 d . . .
C2A C 0.15966(14) 0.2766(5) 0.85543(8) 0.0518(8) Uani 1 1 d . . .
H2A H 0.147294 0.142394 0.862241 0.062 Uiso 1 1 calc R U .
C3A C 0.21492(14) 0.3792(5) 0.87976(8) 0.0491(8) Uani 1 1 d . . .
H3A H 0.239207 0.314324 0.902938 0.059 Uiso 1 1 calc R U .
C4A C 0.23480(14) 0.5793(5) 0.86997(8) 0.0444(7) Uani 1 1 d . . .
C5A C 0.29430(14) 0.6883(5) 0.89440(8) 0.0470(8) Uani 1 1 d . . .
C6A C 0.39173(14) 0.6962(5) 0.94160(8) 0.0441(7) Uani 1 1 d . . .
C7A C 0.44596(13) 0.5967(5) 0.97145(7) 0.0417(7) Uani 1 1 d . . .
C8A C 0.50857(15) 0.6983(4) 0.98529(8) 0.0481(8) Uani 1 1 d . . .
H8A H 0.514856 0.831933 0.975491 0.058 Uiso 1 1 calc R U .
C9A C 0.43861(14) 0.3953(4) 0.98676(8) 0.0454(7) Uani 1 1 d . . .
H9A H 0.397422 0.323411 0.977924 0.054 Uiso 1 1 calc R U .
C11A C 0.19665(15) 0.6744(5) 0.83537(8) 0.0556(8) Uani 1 1 d . . .
H11A H 0.208967 0.808427 0.828429 0.067 Uiso 1 1 calc R U .
C10A C 0.14077(15) 0.5714(5) 0.81132(9) 0.0601(9) Uani 1 1 d . . .
H10A H 0.115364 0.637138 0.788495 0.072 Uiso 1 1 calc R U .
C13A C 0.38293(15) 0.8912(5) 0.92473(9) 0.0547(8) Uani 1 1 d . . .
H13A H 0.412182 1.007295 0.931664 0.066 Uiso 1 1 calc R U .
C12A C 0.32104(15) 0.8860(5) 0.89460(9) 0.0565(8) Uani 1 1 d . . .
H12A H 0.302130 0.998073 0.877946 0.068 Uiso 1 1 calc R U .

loop_
_atom_site_aniso_label
_atom_site_aniso_U_11
_atom_site_aniso_U_22
_atom_site_aniso_U_33
_atom_site_aniso_U_23
_atom_site_aniso_U_13
_atom_site_aniso_U_12
F2 0.108(9) 0.100(5) 0.070(4) 0.002(4) 0.012(5) -0.055(5)
F3 0.079(6) 0.174(11) 0.053(3) -0.045(4) 0.032(4) -0.032(7)
F1 0.075(7) 0.093(6) 0.170(14) 0.008(7) -0.059(7) 0.020(5)
F5 0.079(7) 0.280(17) 0.103(8) -0.024(10) 0.040(6) -0.089(8)
F6 0.090(9) 0.140(8) 0.282(17) -0.113(10) -0.069(9) 0.044(6)
F4 0.105(10) 0.179(10) 0.078(4) 0.034(4) -0.022(5) -0.044(8)
F1' 0.040(5) 0.153(13) 0.115(6) -0.023(6) 0.017(5) -0.018(7)
F2' 0.117(12) 0.167(15) 0.041(5) -0.011(6) 0.012(5) -0.045(9)
F3' 0.097(6) 0.061(7) 0.170(15) -0.013(8) -0.059(8) 0.009(5)
F4' 0.080(10) 0.098(6) 0.206(19) -0.030(10) -0.055(8) 0.033(7)
F5' 0.121(11) 0.176(15) 0.083(6) -0.057(7) 0.036(6) -0.045(8)
F6' 0.144(10) 0.081(11) 0.078(4) 0.016(5) -0.004(5) -0.064(8)
F2A 0.046(4) 0.182(11) 0.143(10) -0.061(7) 0.027(6) -0.022(6)
F3A 0.086(8) 0.048(4) 0.164(9) -0.005(5) -0.050(8) 0.002(4)
F1A 0.110(7) 0.128(9) 0.047(3) 0.002(4) -0.013(4) -0.027(6)
F5A 0.095(9) 0.218(15) 0.108(5) 0.053(8) -0.016(6) -0.091(10)
F4A 0.105(8) 0.119(6) 0.123(10) 0.036(7) -0.051(6) -0.008(6)
F6A 0.115(7) 0.22(2) 0.271(17) -0.185(16) 0.061(10) -0.043(11)
O1' 0.0443(12) 0.0426(12) 0.0505(12) -0.0077(10) 0.0131(10) -0.0025(10)
O1 0.0485(12) 0.0461(13) 0.0550(13) -0.0058(11) 0.0146(11) 0.0012(11)
O1B 0.0483(13) 0.0475(13) 0.0587(13) 0.0069(11) 0.0170(11) 0.0010(11)
O1A 0.0451(12) 0.0443(12) 0.0491(12) 0.0016(10) 0.0113(10) -0.0053(10)
C14' 0.058(3) 0.072(3) 0.060(3) 0.003(3) 0.003(2) 0.004(3)
C1' 0.050(2) 0.048(2) 0.0477(18) 0.0064(16) 0.0083(16) -0.0013(17)
C2' 0.0534(19) 0.0449(19) 0.0511(18) -0.0018(16) 0.0144(17) 0.0039(17)
C3' 0.0453(18) 0.048(2) 0.0481(18) 0.0026(16) 0.0130(16) 0.0084(16)
C4' 0.0487(19) 0.043(2) 0.0433(17) 0.0085(15) 0.0195(16) 0.0006(16)
C5' 0.0465(18) 0.039(2) 0.0494(18) -0.0020(16) 0.0171(16) 0.0016(16)
C6' 0.0478(18) 0.045(2) 0.0488(18) -0.0101(16) 0.0179(16) -0.0127(17)
C7' 0.0459(19) 0.046(2) 0.0513(19) -0.0099(16) 0.0231(16) -0.0120(16)
C8' 0.054(2) 0.0455(19) 0.064(2) -0.0163(17) 0.0240(18) -0.0083(16)
C9' 0.0468(19) 0.053(2) 0.0500(19) -0.0152(16) 0.0151(16) -0.0098(16)
C7 0.0457(18) 0.044(2) 0.0496(18) -0.0057(16) 0.0241(16) -0.0091(16)
C6 0.0488(19) 0.047(2) 0.0497(19) -0.0056(17) 0.0201(16) -0.0061(17)
C5 0.0473(19) 0.049(2) 0.0531(19) 0.0068(17) 0.0173(17) 0.0082(17)
C4 0.0454(19) 0.053(2) 0.0527(19) 0.0088(17) 0.0173(17) 0.0038(17)
C11 0.058(2) 0.055(2) 0.073(2) 0.0032(19) 0.0179(19) 0.0158(18)
C10 0.042(2) 0.081(3) 0.070(2) 0.013(2) 0.0087(18) 0.0147(19)
C1 0.0444(19) 0.061(2) 0.0522(19) 0.0082(17) 0.0097(16) 0.0049(17)
C14 0.056(3) 0.074(3) 0.057(3) 0.011(2) 0.002(2) 0.006(2)
C13 0.069(2) 0.050(2) 0.061(2) -0.0089(17) 0.025(2) -0.0033(19)
C12 0.071(2) 0.051(2) 0.065(2) 0.0046(19) 0.025(2) 0.0131(19)
C12' 0.066(2) 0.046(2) 0.060(2) 0.0023(17) 0.0238(18) 0.0057(18)
C13' 0.066(2) 0.041(2) 0.064(2) -0.0102(17) 0.0211(19) -0.0097(18)
C10' 0.047(2) 0.055(2) 0.062(2) 0.0111(17) 0.0098(17) 0.0098(17)
C11' 0.054(2) 0.0431(19) 0.061(2) 0.0023(16) 0.0160(18) 0.0100(17)
C9 0.0477(19) 0.046(2) 0.0545(19) -0.0126(16) 0.0192(16) -0.0111(16)
C8 0.0529(19) 0.0464(19) 0.060(2) -0.0145(17) 0.0254(17) -0.0066(16)
C3 0.0441(19) 0.055(2) 0.066(2) -0.0008(18) 0.0065(17) 0.0086(17)
C2 0.048(2) 0.054(2) 0.065(2) -0.0042(18) 0.0061(18) 0.0097(17)
C14B 0.055(3) 0.094(4) 0.064(3) -0.013(3) 0.004(3) 0.005(3)
C1B 0.045(2) 0.062(2) 0.059(2) -0.0139(19) 0.0114(17) -0.0035(19)
C10B 0.043(2) 0.072(3) 0.075(2) -0.020(2) 0.0120(19) -0.0136(19)
C11B 0.057(2) 0.055(2) 0.077(2) -0.0055(19) 0.025(2) -0.0127(18)
C4B 0.0447(19) 0.047(2) 0.0525(19) -0.0059(16) 0.0196(16) -0.0034(16)
C5B 0.054(2) 0.045(2) 0.055(2) -0.0043(17) 0.0260(17) -0.0033(17)
C6B 0.0494(19) 0.051(2) 0.0517(19) 0.0135(17) 0.0214(17) 0.0129(17)
C7B 0.0456(19) 0.052(2) 0.0503(19) 0.0111(16) 0.0199(17) 0.0109(17)
C9B 0.049(2) 0.054(2) 0.055(2) 0.0139(17) 0.0155(17) 0.0089(17)
C8B 0.060(2) 0.048(2) 0.063(2) 0.0152(18) 0.0241(18) 0.0060(17)
F2B 0.129(13) 0.27(2) 0.058(6) 0.046(10) 0.049(8) 0.106(12)
F3B 0.106(7) 0.074(4) 0.082(5) -0.001(4) -0.011(5) 0.033(4)
F1B 0.049(5) 0.114(5) 0.209(17) 0.014(7) -0.019(8) -0.010(5)
F6B 0.102(7) 0.157(10) 0.227(18) 0.115(10) -0.050(9) -0.033(8)
F5B 0.097(9) 0.172(9) 0.089(6) -0.046(6) -0.028(6) 0.015(5)
F4B 0.119(14) 0.41(3) 0.092(7) 0.057(14) 0.055(9) 0.161(16)
C3B 0.0424(18) 0.056(2) 0.065(2) 0.0003(18) 0.0090(17) -0.0076(17)
C2B 0.053(2) 0.054(2) 0.069(2) 0.0081(18) 0.0087(18) 0.0002(18)
C12B 0.067(2) 0.053(2) 0.066(2) 0.0009(19) 0.025(2) -0.0059(19)
C13B 0.073(2) 0.046(2) 0.068(2) 0.0102(18) 0.027(2) 0.0045(19)
C14A 0.056(3) 0.079(3) 0.061(3) 0.009(3) 0.002(2) 0.003(3)
C1A 0.0465(18) 0.052(2) 0.0472(18) 0.0060(17) 0.0087(16) 0.0025(17)
C2A 0.0511(19) 0.0460(19) 0.0550(19) 0.0105(16) 0.0101(17) -0.0035(16)
C3A 0.0496(19) 0.0449(19) 0.0477(18) 0.0101(16) 0.0059(16) 0.0037(16)
C4A 0.0411(18) 0.045(2) 0.0481(18) 0.0024(16) 0.0149(15) 0.0052(15)
C5A 0.0467(19) 0.048(2) 0.0477(18) 0.0044(16) 0.0155(16) 0.0022(17)
C6A 0.0441(18) 0.043(2) 0.0476(18) -0.0111(16) 0.0169(16) -0.0105(16)
C7A 0.0477(19) 0.0399(18) 0.0391(17) -0.0090(14) 0.0149(15) -0.0080(15)
C8A 0.0540(19) 0.0429(19) 0.0475(18) -0.0058(15) 0.0147(16) -0.0139(16)
C9A 0.0451(18) 0.044(2) 0.0474(18) -0.0083(15) 0.0145(16) -0.0162(15)
C11A 0.059(2) 0.051(2) 0.055(2) 0.0158(17) 0.0136(18) 0.0020(17)
C10A 0.058(2) 0.067(2) 0.050(2) 0.0125(18) 0.0074(18) 0.0126(18)
C13A 0.056(2) 0.045(2) 0.067(2) -0.0019(18) 0.0231(18) -0.0091(17)
C12A 0.057(2) 0.046(2) 0.070(2) 0.0096(18) 0.0236(19) 0.0040(17)

loop_
_atom_type_symbol
_atom_type_description
_atom_type_scat_dispersion_real
_atom_type_scat_dispersion_imag
_atom_type_scat_source
C C 0.0033 0.0016 'International Tables Vol C Tables 4.2.6.8 and 6.1.1.4'
H H 0.0000 0.0000 'International Tables Vol C Tables 4.2.6.8 and 6.1.1.4'
O O 0.0106 0.0060 'International Tables Vol C Tables 4.2.6.8 and 6.1.1.4'
F F 0.0171 0.0103 'International Tables Vol C Tables 4.2.6.8 and 6.1.1.4'

loop_
_geom_angle_atom_site_label_1
_geom_angle_atom_site_label_2
_geom_angle_atom_site_label_3
_geom_angle
_geom_angle_site_symmetry_1
F5 F2 C14 67.9(11) .
F5 F2 F6 110.6(17) .
C14 F2 F6 50.8(7) .
F6 F3 C14 75.5(18) .
F6 F3 F4 118(2) .
C14 F3 F4 49.6(6) .
F4 F1 C14 76.8(18) .
F4 F1 F5 129(2) .
C14 F1 F5 54.9(6) .
F2 F5 C14 72.2(13) .
F2 F5 F1 121.5(18) .
C14 F5 F1 54.4(6) .
F3 F6 C14 77(2) .
F3 F6 F2 127(2) .
C14 F6 F2 52.7(6) .
F1 F4 C14 71.5(18) .
F1 F4 F3 112(2) .
C14 F4 F3 48.9(6) .
F4' F1' C14' 70(3) .
F5' F2' C14' 92(4) .
F5' F2' F4' 136(5) .
C14' F2' F4' 49.5(9) .
F6' F3' C14' 77(3) .
F1' F4' C14' 87(4) .
F1' F4' F2' 130(4) .
C14' F4' F2' 48.3(9) .
F2' F5' C14' 62(3) .
F3' F6' C14' 81(3) .
F5A F2A C14A 70.8(10) .
F5A F2A F4A 125.2(14) .
C14A F2A F4A 59.7(5) .
F6A F3A C14A 69.9(14) .
F6A F3A F5A 121.4(18) .
C14A F3A F5A 55.0(5) .
F4A F1A C14A 64.1(8) .
F4A F1A F6A 110.8(13) .
C14A F1A F6A 52.8(7) .
F2A F5A C14A 65.9(9) .
F2A F5A F3A 113.0(13) .
C14A F5A F3A 54.0(7) .
F1A F4A C14A 71.0(10) .
F1A F4A F2A 125.0(15) .
C14A F4A F2A 58.2(6) .
F3A F6A C14A 73.1(15) .
F3A F6A F1A 124.0(19) .
C14A F6A F1A 58.0(8) .
C6' O1' C5' 107.3(2) .
C5 O1 C6 107.3(2) .
C6B O1B C5B 107.4(2) .
C5A O1A C6A 107.4(2) .
F2' C14' F4' 82.2(13) .
F2' C14' F6' 124.0(13) .
F4' C14' F6' 106.9(11) .
F2' C14' F3' 106.3(14) .
F4' C14' F3' 121.1(12) .
F6' C14' F3' 22.3(14) .
F2' C14' F1' 102.9(13) .
F4' C14' F1' 22.6(14) .
F6' C14' F1' 87.7(12) .
F3' C14' F1' 105.9(11) .
F2' C14' F5' 25.6(17) .
F4' C14' F5' 105.7(13) .
F6' C14' F5' 106.3(14) .
F3' C14' F5' 85.4(13) .
F1' C14' F5' 123.9(12) .
F2' C14' C1' 114.5(11) .
F4' C14' C1' 114.5(10) .
F6' C14' C1' 111.0(8) .
F3' C14' C1' 113.7(7) .
F1' C14' C1' 112.6(10) .
F5' C14' C1' 111.9(12) .
C2' C1' C10' 119.7(3) .
C2' C1' C14' 119.9(3) .
C10' C1' C14' 120.4(3) .
C3' C2' C1' 120.5(3) .
C2' C3' C4' 120.7(3) .
C3' C4' C11' 118.4(3) .
C3' C4' C5' 122.1(3) .
C11' C4' C5' 119.5(3) .
C12' C5' O1' 108.7(3) .
C12' C5' C4' 134.4(3) .
O1' C5' C4' 116.8(3) .
C13' C6' O1' 108.9(3) .
C13' C6' C7' 133.8(3) .
O1' C6' C7' 117.2(3) .
C9 C7' C8' 117.7(3) .
C9 C7' C6' 122.3(3) .
C8' C7' C6' 120.0(3) .
C9' C8' C7' 121.5(3) .
C8' C9' C7 121.0(3) .
C9' C7 C8 117.5(3) .
C9' C7 C6 122.0(3) .
C8 C7 C6 120.6(3) .
C13 C6 O1 108.9(3) .
C13 C6 C7 135.1(3) .
O1 C6 C7 115.9(3) .
C12 C5 O1 108.6(3) .
C12 C5 C4 135.0(3) .
O1 C5 C4 116.3(3) .
C3 C4 C11 118.2(3) .
C3 C4 C5 121.1(3) .
C11 C4 C5 120.6(3) .
C10 C11 C4 120.9(3) .
C1 C10 C11 120.2(3) .
C2 C1 C10 119.1(3) .
C2 C1 C14 120.5(3) .
C10 C1 C14 120.4(3) .
F1 C14 F5 70.8(7) .
F1 C14 F6 122.8(9) .
F5 C14 F6 109.5(9) .
F1 C14 F3 106.9(9) .
F5 C14 F3 128.6(9) .
F6 C14 F3 27.1(11) .
F1 C14 F4 31.6(9) .
F5 C14 F4 101.2(8) .
F6 C14 F4 104.8(11) .
F3 C14 F4 81.5(9) .
F1 C14 F2 107.2(8) .
F5 C14 F2 39.9(7) .
F6 C14 F2 76.6(9) .
F3 C14 F2 102.4(8) .
F4 C14 F2 132.2(7) .
F1 C14 C1 116.2(7) .
F5 C14 C1 113.9(6) .
F6 C14 C1 114.9(6) .
F3 C14 C1 112.4(5) .
F4 C14 C1 111.3(8) .
F2 C14 C1 110.7(6) .
C6 C13 C12 107.3(3) .
C5 C12 C13 107.7(3) .
C5' C12' C13' 107.9(3) .
C6' C13' C12' 107.2(3) .
C11' C10' C1' 119.8(3) .
C10' C11' C4' 120.9(3) .
C8 C9 C7' 120.9(3) .
C9 C8 C7 121.4(3) .
C2 C3 C4 120.6(3) .
C3 C2 C1 121.0(3) .
F4B C14B F2B 129.7(7) .
F4B C14B F5B 104.4(11) .
F2B C14B F5B 49.3(8) .
F4B C14B F3B 58.8(14) .
F2B C14B F3B 108.7(9) .
F5B C14B F3B 137.8(7) .
F4B C14B F1B 42.5(13) .
F2B C14B F1B 109.9(9) .
F5B C14B F1B 66.4(6) .
F3B C14B F1B 100.1(7) .
F4B C14B F6B 109.9(11) .
F2B C14B F6B 52.2(7) .
F5B C14B F6B 99.1(9) .
F3B C14B F6B 59.7(10) .
F1B C14B F6B 132.8(8) .
F4B C14B C1B 115.8(6) .
F2B C14B C1B 114.1(5) .
F5B C14B C1B 112.0(6) .
F3B C14B C1B 110.1(5) .
F1B C14B C1B 113.0(7) .
F6B C14B C1B 114.0(5) .
C10B C1B C2B 118.6(3) .
C10B C1B C14B 121.3(4) .
C2B C1B C14B 120.1(4) .
C11B C10B C1B 121.1(3) .
C10B C11B C4B 120.4(3) .
C3B C4B C11B 118.3(3) .
C3B C4B C5B 121.2(3) .
C11B C4B C5B 120.4(3) .
C12B C5B O1B 108.7(3) .
C12B C5B C4B 134.0(3) .
O1B C5B C4B 117.3(3) .
C13B C6B O1B 108.7(3) .
C13B C6B C7B 134.9(3) .
O1B C6B C7B 116.4(3) .
C9B C7B C8B 117.4(3) .
C9B C7B C6B 122.2(3) .
C8B C7B C6B 120.4(3) .
C8B C9B C7B 120.9(3) 3_767
C9B C8B C7B 121.7(3) 3_767
F5B F2B F6B 132.9(16) .
F5B F2B C14B 69.2(9) .
F6B F2B C14B 68.6(8) .
F4B F3B C14B 56.4(7) .
F4B F3B F6B 108.7(9) .
C14B F3B F6B 60.7(6) .
F4B F1B C14B 62.3(12) .
F4B F1B F5B 112.8(18) .
C14B F1B F5B 56.2(6) .
F2B F6B F3B 115.1(14) .
F2B F6B C14B 59.2(7) .
F3B F6B C14B 59.6(8) .
F2B F5B C14B 61.4(7) .
F2B F5B F1B 112.5(12) .
C14B F5B F1B 57.4(7) .
F1B F4B C14B 75.2(11) .
F1B F4B F3B 137.3(16) .
C14B F4B F3B 64.8(10) .
C2B C3B C4B 120.5(3) .
C3B C2B C1B 121.0(3) .
C5B C12B C13B 107.4(3) .
C6B C13B C12B 107.8(3) .
F2A C14A F6A 131.9(8) .
F2A C14A F4A 62.0(6) .
F6A C14A F4A 108.7(9) .
F2A C14A F3A 108.4(8) .
F6A C14A F3A 37.0(11) .
F4A C14A F3A 128.3(7) .
F2A C14A F5A 43.3(6) .
F6A C14A F5A 105.7(10) .
F4A C14A F5A 102.1(7) .
F3A C14A F5A 70.9(8) .
F2A C14A F1A 104.2(7) .
F6A C14A F1A 69.2(11) .
F4A C14A F1A 44.9(6) .
F3A C14A F1A 102.2(8) .
F5A C14A F1A 133.2(6) .
F2A C14A C1A 114.6(5) .
F6A C14A C1A 111.7(7) .
F4A C14A C1A 114.9(5) .
F3A C14A C1A 114.6(5) .
F5A C14A C1A 113.1(6) .
F1A C14A C1A 111.6(5) .
C2A C1A C10A 119.3(3) .
C2A C1A C14A 119.6(3) .
C10A C1A C14A 121.1(3) .
C3A C2A C1A 120.9(3) .
C2A C3A C4A 120.6(3) .
C3A C4A C11A 118.4(3) .
C3A C4A C5A 121.8(3) .
C11A C4A C5A 119.7(3) .
C12A C5A O1A 108.8(3) .
C12A C5A C4A 134.7(3) .
O1A C5A C4A 116.5(3) .
C13A C6A O1A 109.1(3) .
C13A C6A C7A 134.1(3) .
O1A C6A C7A 116.7(3) .
C8A C7A C9A 117.7(3) .
C8A C7A C6A 120.3(3) .
C9A C7A C6A 122.1(3) .
C9A C8A C7A 121.3(3) 3_667
C8A C9A C7A 121.1(3) 3_667
C10A C11A C4A 120.6(3) .
C11A C10A C1A 120.2(3) .
C6A C13A C12A 107.3(3) .
C5A C12A C13A 107.5(3) .

loop_
_geom_bond_atom_site_label_1
_geom_bond_atom_site_label_2
_geom_bond_distance
_geom_bond_site_symmetry_2
F2 F5 0.887(15) .
F2 C14 1.318(10) .
F2 F6 1.61(2) .
F3 F6 0.60(2) .
F3 C14 1.294(10) .
F3 F4 1.698(19) .
F1 F4 0.70(2) .
F1 C14 1.274(11) .
F1 F5 1.480(16) .
F5 C14 1.282(11) .
F6 C14 1.283(12) .
F4 C14 1.308(13) .
F1' F4' 0.51(3) .
F1' C14' 1.331(14) .
F2' F5' 0.60(4) .
F2' C14' 1.231(16) .
F2' F4' 1.63(2) .
F3' F6' 0.51(3) .
F3' C14' 1.317(16) .
F4' C14' 1.255(15) .
F5' C14' 1.388(18) .
F6' C14' 1.297(14) .
F2A F5A 0.949(12) .
F2A C14A 1.264(9) .
F2A F4A 1.313(12) .
F3A F6A 0.81(2) .
F3A C14A 1.292(11) .
F3A F5A 1.508(16) .
F1A F4A 1.008(12) .
F1A C14A 1.350(9) .
F1A F6A 1.49(2) .
F5A C14A 1.308(10) .
F4A C14A 1.284(8) .
F6A C14A 1.268(13) .
O1' C6' 1.378(3) .
O1' C5' 1.380(3) .
O1 C5 1.373(3) .
O1 C6 1.382(3) .
O1B C6B 1.377(3) .
O1B C5B 1.379(3) .
O1A C5A 1.377(3) .
O1A C6A 1.377(3) .
C14' C1' 1.496(4) .
C1' C2' 1.381(3) .
C1' C10' 1.390(4) .
C2' C3' 1.374(3) .
C3' C4' 1.394(4) .
C4' C11' 1.397(3) .
C4' C5' 1.454(4) .
C5' C12' 1.348(4) .
C6' C13' 1.354(4) .
C6' C7' 1.452(4) .
C7' C9 1.393(3) .
C7' C8' 1.396(4) .
C8' C9' 1.374(4) .
C9' C7 1.391(4) .
C7 C8 1.402(4) .
C7 C6 1.449(4) .
C6 C13 1.346(4) .
C5 C12 1.352(4) .
C5 C4 1.457(4) .
C4 C3 1.387(4) .
C4 C11 1.391(4) .
C11 C10 1.384(4) .
C10 C1 1.380(4) .
C1 C2 1.379(4) .
C1 C14 1.491(4) .
C13 C12 1.406(4) .
C12' C13' 1.405(4) .
C10' C11' 1.376(4) .
C9 C8 1.375(3) .
C3 C2 1.375(4) .
C14B F4B 1.210(9) .
C14B F2B 1.226(9) .
C14B F5B 1.305(10) .
C14B F3B 1.314(8) .
C14B F1B 1.322(11) .
C14B F6B 1.329(10) .
C14B C1B 1.493(4) .
C1B C10B 1.377(4) .
C1B C2B 1.383(4) .
C10B C11B 1.376(4) .
C11B C4B 1.394(4) .
C4B C3B 1.391(4) .
C4B C5B 1.450(4) .
C5B C12B 1.355(4) .
C6B C13B 1.350(4) .
C6B C7B 1.450(4) .
C7B C9B 1.397(4) .
C7B C8B 1.401(4) .
C9B C8B 1.373(4) 3_767
F2B F5B 1.059(16) .
F2B F6B 1.127(13) .
F3B F4B 1.24(3) .
F3B F6B 1.32(2) .
F1B F4B 0.92(3) .
F1B F5B 1.439(15) .
C3B C2B 1.374(4) .
C12B C13B 1.403(4) .
C14A C1A 1.481(4) .
C1A C2A 1.377(3) .
C1A C10A 1.389(4) .
C2A C3A 1.376(4) .
C3A C4A 1.393(4) .
C4A C11A 1.395(4) .
C4A C5A 1.453(4) .
C5A C12A 1.353(4) .
C6A C13A 1.350(4) .
C6A C7A 1.445(4) .
C7A C8A 1.392(3) .
C7A C9A 1.400(4) .
C8A C9A 1.378(3) 3_667
C11A C10A 1.381(4) .
C13A C12A 1.413(4) .

_cod_database_fobs_code 2108287
